data_4113370
loop_
_publ_author_name
'Daniel E. Kadlecek'
'Alexandra M. Shedlow'
'Sang Ook Kang'
'Patrick J. Carroll'
'Larry G. Sneddon'

_publ_section_title
;
 Syntheses and Structural Characterizations of endo-\h1-, exo-\h1-, \h4-,
 \h5-, and \h6-Metallaphosphamonocarbaborane Complexes Derived from a
 Versatile New Polyborane Ligand: exo-6-R-arachno-6,7-PCB8H12
;
_journal_name_full 'Journal of the American Chemical Society'
_journal_page_first 212
_journal_page_last 220
_journal_paper_doi 10.1021/ja020945b
_journal_volume 125
_journal_year 2003
_chemical_formula_sum 'C12 H22 B8 Fe2 P'
_chemical_formula_weight 395.45
_space_group_IT_number 14
_symmetry_cell_setting monoclinic
_symmetry_Int_Tables_number 14
_symmetry_space_group_name_Hall '-P 2yn'
_symmetry_space_group_name_H-M 'P 1 21/n 1'
_atom_sites_solution_hydrogens geom
_atom_sites_solution_primary direct
_audit_creation_method SHELXL
_cell_angle_alpha 90.00
_cell_angle_beta 96.117(1)
_cell_angle_gamma 90.00
_cell_formula_units_Z 4
_cell_length_a 9.2231(2)
_cell_length_b 13.4955(3)
_cell_length_c 13.9081(3)
_cell_measurement_temperature 293(2)
_cell_volume 1721.29(7)
_computing_structure_refinement 'SHELXL-93 (Sheldrick, 1993)'
_computing_structure_solution 'SIR92 (Altomare, 1993)'
_diffrn_ambient_temperature 293(2)
_diffrn_measurement_device 'image plate area detector'
_diffrn_measurement_device_type 'Rigaku R-AXIS IIc'
_diffrn_measurement_method 'phi oscillations'
_diffrn_radiation_monochromator graphite
_diffrn_radiation_source 'rotating anode'
_diffrn_radiation_type MoK\a
_diffrn_radiation_wavelength 0.71070
_diffrn_reflns_av_R_equivalents 0.0395
_diffrn_reflns_av_sigmaI/netI 0.0305
_diffrn_reflns_limit_h_max 9
_diffrn_reflns_limit_h_min -10
_diffrn_reflns_limit_k_max 15
_diffrn_reflns_limit_k_min -15
_diffrn_reflns_limit_l_max 16
_diffrn_reflns_limit_l_min -16
_diffrn_reflns_number 8866
_diffrn_reflns_theta_max 24.81
_diffrn_reflns_theta_min 2.69
_exptl_absorpt_coefficient_mu 1.765
_exptl_absorpt_correction_type none
_exptl_crystal_density_diffrn 1.526
_exptl_crystal_F_000 804
_exptl_crystal_size_max 0.25
_exptl_crystal_size_mid 0.18
_exptl_crystal_size_min 0.05
_refine_diff_density_max 0.253
_refine_diff_density_min -0.265
_refine_diff_density_rms 0.056
_refine_ls_extinction_method none
_refine_ls_goodness_of_fit_all 1.118
_refine_ls_goodness_of_fit_obs 1.127
_refine_ls_matrix_type full
_refine_ls_number_parameters 256
_refine_ls_number_reflns 2794
_refine_ls_number_restraints 0
_refine_ls_restrained_S_all 1.118
_refine_ls_restrained_S_obs 1.127
_refine_ls_R_factor_all 0.0474
_refine_ls_R_factor_obs 0.0399
_refine_ls_shift/esd_max 0.000
_refine_ls_shift/esd_mean 0.000
_refine_ls_structure_factor_coef Fsqd
_refine_ls_weighting_details 'w=1/[\s^2^(Fo^2^)+(0.0284P)^2^+1.8382P] where P=(Fo^2^+2Fc^2^)/3'
_refine_ls_weighting_scheme calc
_refine_ls_wR_factor_all 0.0844
_refine_ls_wR_factor_obs 0.0805
_reflns_number_observed 2527
_reflns_number_total 2794
_reflns_observed_criterion >2sigma(I)
_cod_data_source_file ja020945b_5.cif
_cod_data_source_block cmpd6(Upenn3082)
_cod_depositor_comments
;
The following automatic conversions were performed:

'_refine_ls_weighting_scheme' value 'calc
w=1/[\s^2^(Fo^2^)+(0.0284P)^2^+1.8382P] where P=(Fo^2^+2Fc^2^)/3' was
changed to 'calc'. New tag '_refine_ls_weighting_details' was
created. The value of the new tag was set to
'w=1/[\s^2^(Fo^2^)+(0.0284P)^2^+1.8382P] where P=(Fo^2^+2Fc^2^)/3'.

Automatic conversion script
Id: cif_fix_values 3143 2015-03-26 13:38:13Z robertas 
;
_cod_original_sg_symbol_H-M 'P 21/n '
_cod_database_code 4113370

loop_
_symmetry_equiv_pos_as_xyz
'x, y, z'
'-x+1/2, y+1/2, -z+1/2'
'-x, -y, -z'
'x-1/2, -y-1/2, z-1/2'

loop_
_atom_site_aniso_label
_atom_site_aniso_U_11
_atom_site_aniso_U_22
_atom_site_aniso_U_33
_atom_site_aniso_U_23
_atom_site_aniso_U_13
_atom_site_aniso_U_12
Fe2 0.0319(3) 0.0398(3) 0.0392(3) 0.0033(2) 0.0085(2) 0.0053(2)
Fe3 0.0290(3) 0.0349(3) 0.0357(3) 0.0044(2) 0.0004(2) -0.0049(2)
P1 0.0349(5) 0.0348(5) 0.0350(5) 0.0074(4) 0.0012(4) -0.0049(4)
C7 0.036(2) 0.038(2) 0.037(2) 0.007(2) 0.0047(15) -0.0028(15)
B4 0.040(2) 0.048(2) 0.038(2) -0.004(2) 0.009(2) -0.007(2)
B5 0.036(2) 0.047(2) 0.042(2) 0.003(2) 0.008(2) -0.011(2)
B6 0.039(2) 0.037(2) 0.040(2) -0.001(2) 0.003(2) -0.003(2)
B8 0.034(2) 0.037(2) 0.048(2) -0.002(2) 0.003(2) 0.003(2)
B9 0.024(2) 0.055(3) 0.056(3) -0.005(2) 0.008(2) 0.001(2)
B10 0.027(2) 0.050(2) 0.045(2) 0.001(2) 0.000(2) -0.004(2)
B11 0.040(2) 0.046(2) 0.033(2) 0.003(2) 0.000(2) -0.003(2)
B12 0.032(2) 0.044(2) 0.050(2) 0.004(2) -0.005(2) 0.003(2)
C13 0.058(3) 0.054(3) 0.052(3) 0.020(2) -0.006(2) -0.012(2)
C14 0.063(3) 0.089(4) 0.084(4) -0.038(3) 0.014(3) 0.023(3)
C15 0.113(5) 0.134(6) 0.066(3) 0.036(4) 0.058(4) 0.072(5)
C16 0.093(5) 0.069(4) 0.215(9) -0.003(5) 0.114(6) 0.004(4)
C17 0.036(3) 0.130(6) 0.111(5) -0.047(4) 0.003(3) 0.023(3)
C18 0.072(3) 0.069(3) 0.091(4) 0.013(3) 0.024(3) 0.035(3)
C19 0.052(2) 0.056(3) 0.063(3) -0.018(2) -0.006(2) -0.010(2)
C20 0.067(3) 0.061(3) 0.044(2) 0.009(2) -0.015(2) -0.024(2)
C21 0.041(2) 0.063(3) 0.073(3) -0.005(2) -0.018(2) -0.003(2)
C22 0.048(3) 0.088(4) 0.060(3) 0.003(2) 0.003(2) -0.034(2)
C23 0.064(3) 0.046(2) 0.069(3) 0.013(2) -0.020(2) -0.024(2)

loop_
_atom_site_label
_atom_site_type_symbol
_atom_site_fract_x
_atom_site_fract_y
_atom_site_fract_z
_atom_site_U_iso_or_equiv
_atom_site_thermal_displace_type
_atom_site_occupancy
_atom_site_calc_flag
Fe2 Fe 0.48611(5) 0.23850(4) 0.92115(3) 0.0366(2) Uani 1 d
Fe3 Fe 0.49094(5) 0.10950(3) 0.79493(3) 0.03346(15) Uani 1 d
P1 P 0.57504(10) 0.25956(6) 0.78372(6) 0.0351(2) Uani 1 d
C7 C 0.6087(4) 0.1054(3) 0.9351(2) 0.0367(8) Uani 1 d
B4 B 0.7003(5) 0.1447(3) 0.7500(3) 0.0419(10) Uani 1 d
B5 B 0.7945(5) 0.2551(3) 0.8067(3) 0.0415(10) Uani 1 d
B6 B 0.6951(4) 0.3053(3) 0.9064(3) 0.0386(9) Uani 1 d
B8 B 0.6976(4) 0.0558(3) 0.8461(3) 0.0399(9) Uani 1 d
B9 B 0.8524(5) 0.1346(3) 0.8384(3) 0.0447(10) Uani 1 d
B10 B 0.8491(4) 0.2275(3) 0.9288(3) 0.0408(9) Uani 1 d
B11 B 0.6921(5) 0.2049(3) 0.9910(3) 0.0399(9) Uani 1 d
B12 B 0.7933(5) 0.1051(3) 0.9512(3) 0.0424(10) Uani 1 d
C13 C 0.5195(6) 0.3505(4) 0.6915(4) 0.0554(11) Uani 1 d
C14 C 0.4250(5) 0.3479(4) 1.0140(4) 0.078(2) Uani 1 d
C15 C 0.3930(8) 0.2574(6) 1.0489(4) 0.101(2) Uani 1 d
C16 C 0.2936(9) 0.2103(5) 0.9828(8) 0.119(3) Uani 1 d
C17 C 0.2639(5) 0.2764(6) 0.9065(5) 0.092(2) Uani 1 d
C18 C 0.3462(6) 0.3596(4) 0.9262(4) 0.0762(15) Uani 1 d
C19 C 0.4468(5) -0.0029(3) 0.6927(3) 0.0579(11) Uani 1 d
C20 C 0.3737(5) 0.0838(3) 0.6595(3) 0.0586(12) Uani 1 d
C21 C 0.2767(4) 0.1090(3) 0.7259(3) 0.0607(12) Uani 1 d
C22 C 0.2886(5) 0.0385(4) 0.7997(3) 0.0655(13) Uani 1 d
C23 C 0.3938(5) -0.0296(3) 0.7795(3) 0.0618(12) Uani 1 d
H4 H 0.7109(39) 0.1302(27) 0.6702(26) 0.054(11) Uiso 1 d
H5 H 0.8512(36) 0.3089(25) 0.7615(23) 0.041(9) Uiso 1 d
H6 H 0.7027(36) 0.3864(25) 0.9228(23) 0.041(9) Uiso 1 d
H7 H 0.5710(36) 0.0628(25) 0.9749(23) 0.037(9) Uiso 1 d
H8 H 0.7082(41) -0.0261(29) 0.8359(26) 0.058(11) Uiso 1 d
H9 H 0.9514(41) 0.1077(25) 0.8182(24) 0.047(10) Uiso 1 d
H10 H 0.9480(40) 0.2581(25) 0.9661(25) 0.047(10) Uiso 1 d
H11 H 0.7021(39) 0.2129(26) 1.0709(26) 0.049(10) Uiso 1 d
H12 H 0.8506(36) 0.0560(25) 1.0017(23) 0.039(9) Uiso 1 d
H13B H 0.5624(57) 0.3370(37) 0.6385(38) 0.088(18) Uiso 1 d
H13C H 0.5556(55) 0.4084(38) 0.7121(33) 0.082(17) Uiso 1 d
H13A H 0.4169(58) 0.3497(37) 0.6792(34) 0.086(17) Uiso 1 d
H14 H 0.4897 0.3945 1.0444 0.076 Uiso 1 d
H15 H 0.4324 0.2321 1.1084 0.076 Uiso 1 d
H16 H 0.2560 0.1465 0.9885 0.076 Uiso 1 d
H17 H 0.1992 0.2661 0.8512 0.076 Uiso 1 d
H18 H 0.3476 0.4153 0.8866 0.076 Uiso 1 d
H19 H 0.5176 -0.0363 0.6624 0.076 Uiso 1 d
H20 H 0.3884 0.1179 0.6033 0.076 Uiso 1 d
H21 H 0.2150 0.1636 0.7212 0.076 Uiso 1 d
H22 H 0.2351 0.0377 0.8529 0.076 Uiso 1 d
H23 H 0.4239 -0.0842 0.8171 0.076 Uiso 1 d

loop_
_atom_type_symbol
_atom_type_description
_atom_type_scat_dispersion_real
_atom_type_scat_dispersion_imag
_atom_type_scat_source
C C 0.0033 0.0016 'International Tables Vol C Tables 4.2.6.8 and 6.1.1.4'
H H 0.0000 0.0000 'International Tables Vol C Tables 4.2.6.8 and 6.1.1.4'
B B 0.0013 0.0007 'International Tables Vol C Tables 4.2.6.8 and 6.1.1.4'
P P 0.1023 0.0942 'International Tables Vol C Tables 4.2.6.8 and 6.1.1.4'
Fe Fe 0.3463 0.8444 'International Tables Vol C Tables 4.2.6.8 and 6.1.1.4'

loop_
_geom_angle_atom_site_label_1
_geom_angle_atom_site_label_2
_geom_angle_atom_site_label_3
_geom_angle
C15 Fe2 C14 38.2(2)
C15 Fe2 C16 38.8(3)
C14 Fe2 C16 64.9(2)
C15 Fe2 C18 63.9(2)
C14 Fe2 C18 38.2(2)
C16 Fe2 C18 64.7(2)
C15 Fe2 B11 93.9(2)
C14 Fe2 B11 99.1(2)
C16 Fe2 B11 122.7(3)
C18 Fe2 B11 133.5(2)
C15 Fe2 C17 64.1(2)
C14 Fe2 C17 64.0(2)
C16 Fe2 C17 38.8(3)
C18 Fe2 C17 38.1(2)
B11 Fe2 C17 158.0(2)
C15 Fe2 C7 107.0(2)
C14 Fe2 C7 136.2(2)
C16 Fe2 C7 106.1(2)
C18 Fe2 C7 170.2(2)
B11 Fe2 C7 47.46(14)
C17 Fe2 C7 136.1(2)
C15 Fe2 B6 119.2(3)
C14 Fe2 B6 93.8(2)
C16 Fe2 B6 157.4(3)
C18 Fe2 B6 103.7(2)
B11 Fe2 B6 50.0(2)
C17 Fe2 B6 139.6(3)
C7 Fe2 B6 83.65(15)
C15 Fe2 P1 165.2(2)
C14 Fe2 P1 127.2(2)
C16 Fe2 P1 143.2(3)
C18 Fe2 P1 102.66(14)
B11 Fe2 P1 91.57(12)
C17 Fe2 P1 109.7(2)
C7 Fe2 P1 86.78(10)
B6 Fe2 P1 55.79(11)
C15 Fe2 Fe3 137.3(3)
C14 Fe2 Fe3 165.12(15)
C16 Fe2 Fe3 104.1(2)
C18 Fe2 Fe3 129.2(2)
B11 Fe2 Fe3 95.33(12)
C17 Fe2 Fe3 101.1(2)
C7 Fe2 Fe3 54.53(9)
B6 Fe2 Fe3 98.19(11)
P1 Fe2 Fe3 55.43(3)
C23 Fe3 C19 39.1(2)
C23 Fe3 B8 95.1(2)
C19 Fe3 B8 94.8(2)
C23 Fe3 C20 65.4(2)
C19 Fe3 C20 39.2(2)
B8 Fe3 C20 127.7(2)
C23 Fe3 C21 65.0(2)
C19 Fe3 C21 65.3(2)
B8 Fe3 C21 158.8(2)
C20 Fe3 C21 38.8(2)
C23 Fe3 C22 38.7(2)
C19 Fe3 C22 65.3(2)
B8 Fe3 C22 127.6(2)
C20 Fe3 C22 65.1(2)
C21 Fe3 C22 38.7(2)
C23 Fe3 C7 104.06(15)
C19 Fe3 C7 130.4(2)
B8 Fe3 C7 47.30(15)
C20 Fe3 C7 169.0(2)
C21 Fe3 C7 141.4(2)
C22 Fe3 C7 109.1(2)
C23 Fe3 B4 124.1(2)
C19 Fe3 B4 94.5(2)
B8 Fe3 B4 50.2(2)
C20 Fe3 B4 99.7(2)
C21 Fe3 B4 134.3(2)
C22 Fe3 B4 159.8(2)
C7 Fe3 B4 83.40(15)
C23 Fe3 P1 169.42(12)
C19 Fe3 P1 132.12(13)
B8 Fe3 P1 91.61(12)
C20 Fe3 P1 104.03(12)
C21 Fe3 P1 107.11(13)
C22 Fe3 P1 138.4(2)
C7 Fe3 P1 86.49(10)
B4 Fe3 P1 55.63(12)
C23 Fe3 Fe2 131.85(15)
C19 Fe3 Fe2 167.42(13)
B8 Fe3 Fe2 94.99(12)
C20 Fe3 Fe2 134.91(14)
C21 Fe3 Fe2 103.81(13)
C22 Fe3 Fe2 102.39(14)
C7 Fe3 Fe2 54.19(10)
B4 Fe3 Fe2 97.80(11)
P1 Fe3 Fe2 55.32(3)
C13 P1 B5 109.7(2)
C13 P1 B4 118.8(2)
B5 P1 B4 54.8(2)
C13 P1 B6 118.5(2)
B5 P1 B6 55.0(2)
B4 P1 B6 98.9(2)
C13 P1 Fe2 127.3(2)
B5 P1 Fe2 108.83(12)
B4 P1 Fe2 112.46(13)
B6 P1 Fe2 61.61(12)
C13 P1 Fe3 127.2(2)
B5 P1 Fe3 108.64(13)
B4 P1 Fe3 61.30(12)
B6 P1 Fe3 112.90(12)
Fe2 P1 Fe3 69.25(3)
B12 C7 B8 62.5(2)
B12 C7 B11 62.7(2)
B8 C7 B11 114.7(3)
B12 C7 Fe2 122.2(2)
B8 C7 Fe2 124.3(2)
B11 C7 Fe2 65.3(2)
B12 C7 Fe3 121.9(2)
B8 C7 Fe3 65.2(2)
B11 C7 Fe3 124.2(2)
Fe2 C7 Fe3 71.28(11)
B12 C7 H7 111.6(22)
B8 C7 H7 116.6(22)
B11 C7 H7 114.4(21)
Fe2 C7 H7 111.3(22)
Fe3 C7 H7 112.9(21)
B9 B4 B8 60.3(2)
B9 B4 B5 57.8(2)
B8 B4 B5 105.2(3)
B9 B4 P1 109.2(3)
B8 B4 P1 106.6(2)
B5 B4 P1 62.5(2)
B9 B4 Fe3 116.9(3)
B8 B4 Fe3 63.3(2)
B5 B4 Fe3 116.7(2)
P1 B4 Fe3 63.06(13)
B9 B4 H4 121.3(19)
B8 B4 H4 128.2(19)
B5 B4 H4 117.7(19)
P1 B4 H4 117.9(19)
Fe3 B4 H4 114.7(19)
B9 B5 B10 60.8(2)
B9 B5 B4 58.6(2)
B10 B5 B4 108.2(3)
B9 B5 B6 108.1(3)
B10 B5 B6 58.2(2)
B4 B5 B6 111.2(3)
B9 B5 P1 110.0(2)
B10 B5 P1 109.8(2)
B4 B5 P1 62.7(2)
B6 B5 P1 62.8(2)
B9 B5 H5 126.3(17)
B10 B5 H5 125.0(17)
B4 B5 H5 120.3(17)
B6 B5 H5 118.3(17)
P1 B5 H5 114.3(17)
B10 B6 B11 60.3(2)
B10 B6 B5 57.8(2)
B11 B6 B5 104.8(3)
B10 B6 P1 108.9(2)
B11 B6 P1 106.0(2)
B5 B6 P1 62.2(2)
B10 B6 Fe2 116.3(2)
B11 B6 Fe2 63.0(2)
B5 B6 Fe2 115.7(2)
P1 B6 Fe2 62.59(12)
B10 B6 H6 120.9(17)
B11 B6 H6 127.5(17)
B5 B6 H6 118.8(17)
P1 B6 H6 119.1(17)
Fe2 B6 H6 115.2(17)
C7 B8 B12 58.7(2)
C7 B8 B9 105.0(3)
B12 B8 B9 59.5(2)
C7 B8 B4 109.0(3)
B12 B8 B4 108.7(3)
B9 B8 B4 59.0(2)
C7 B8 Fe3 67.5(2)
B12 B8 Fe3 120.7(3)
B9 B8 Fe3 118.5(3)
B4 B8 Fe3 66.4(2)
C7 B8 H8 122.6(19)
B12 B8 H8 115.8(19)
B9 B8 H8 119.8(20)
B4 B8 H8 123.8(19)
Fe3 B8 H8 112.8(20)
B5 B9 B12 108.6(3)
B5 B9 B4 63.6(2)
B12 B9 B4 109.8(3)
B5 B9 B10 59.8(2)
B12 B9 B10 59.9(2)
B4 B9 B10 111.4(3)
B5 B9 B8 110.0(3)
B12 B9 B8 59.2(2)
B4 B9 B8 60.6(2)
B10 B9 B8 107.6(3)
B5 B9 H9 120.3(19)
B12 B9 H9 121.5(19)
B4 B9 H9 119.3(19)
B10 B9 H9 121.0(19)
B8 B9 H9 122.2(20)
B5 B10 B6 64.0(2)
B5 B10 B12 108.0(3)
B6 B10 B12 110.1(3)
B5 B10 B9 59.4(2)
B6 B10 B9 111.6(3)
B12 B10 B9 59.5(2)
B5 B10 B11 109.8(3)
B6 B10 B11 60.7(2)
B12 B10 B11 59.4(2)
B9 B10 B11 107.3(3)
B5 B10 H10 121.4(19)
B6 B10 H10 118.6(19)
B12 B10 H10 121.3(18)
B9 B10 H10 122.1(19)
B11 B10 H10 121.2(19)
C7 B11 B12 58.6(2)
C7 B11 B10 105.3(3)
B12 B11 B10 59.7(2)
C7 B11 B6 109.6(3)
B12 B11 B6 109.0(3)
B10 B11 B6 59.1(2)
C7 B11 Fe2 67.2(2)
B12 B11 Fe2 120.4(3)
B10 B11 Fe2 118.8(2)
B6 B11 Fe2 67.0(2)
C7 B11 H11 121.4(19)
B12 B11 H11 113.4(19)
B10 B11 H11 118.8(19)
B6 B11 H11 125.3(19)
Fe2 B11 H11 114.8(19)
C7 B12 B8 58.8(2)
C7 B12 B9 106.5(3)
B8 B12 B9 61.3(2)
C7 B12 B11 58.7(2)
B8 B12 B11 108.4(3)
B9 B12 B11 109.4(3)
C7 B12 B10 106.3(3)
B8 B12 B10 109.7(3)
B9 B12 B10 60.5(2)
B11 B12 B10 60.9(2)
C7 B12 H12 120.7(18)
B8 B12 H12 119.0(18)
B9 B12 H12 123.4(18)
B11 B12 H12 120.7(18)
B10 B12 H12 124.3(18)
P1 C13 H13B 109.2(34)
P1 C13 H13C 107.6(31)
H13B C13 H13C 105.2(44)
P1 C13 H13A 108.9(30)
H13B C13 H13A 111.8(43)
H13C C13 H13A 113.9(44)
C15 C14 C18 108.0(6)
C15 C14 Fe2 70.5(3)
C18 C14 Fe2 71.3(3)
C15 C14 H14 126.5(7)
C18 C14 H14 125.5(7)
Fe2 C14 H14 123.8(4)
C14 C15 C16 109.2(6)
C14 C15 Fe2 71.2(3)
C16 C15 Fe2 71.2(3)
C14 C15 H15 124.5(10)
C16 C15 H15 126.3(10)
Fe2 C15 H15 124.0(4)
C15 C16 C17 106.1(6)
C15 C16 Fe2 69.9(3)
C17 C16 Fe2 71.2(3)
C15 C16 H16 126.3(12)
C17 C16 H16 127.6(12)
Fe2 C16 H16 122.9(4)
C18 C17 C16 108.3(6)
C18 C17 Fe2 70.5(3)
C16 C17 Fe2 70.1(3)
C18 C17 H17 125.5(9)
C16 C17 H17 126.2(9)
Fe2 C17 H17 125.2(4)
C14 C18 C17 108.4(5)
C14 C18 Fe2 70.5(3)
C17 C18 Fe2 71.4(3)
C14 C18 H18 125.7(7)
C17 C18 H18 125.9(7)
Fe2 C18 H18 124.3(4)
C23 C19 C20 107.4(4)
C23 C19 Fe3 70.1(2)
C20 C19 Fe3 70.8(2)
C23 C19 H19 126.3(5)
C20 C19 H19 126.2(5)
Fe3 C19 H19 124.3(3)
C21 C20 C19 107.8(4)
C21 C20 Fe3 70.8(2)
C19 C20 Fe3 70.1(2)
C21 C20 H20 126.7(5)
C19 C20 H20 125.5(5)
Fe3 C20 H20 124.4(3)
C20 C21 C22 108.4(4)
C20 C21 Fe3 70.5(2)
C22 C21 Fe3 70.7(2)
C20 C21 H21 125.3(5)
C22 C21 H21 126.3(5)
Fe3 C21 H21 124.7(3)
C23 C22 C21 107.8(4)
C23 C22 Fe3 69.7(2)
C21 C22 Fe3 70.5(2)
C23 C22 H22 126.4(5)
C21 C22 H22 125.8(6)
Fe3 C22 H22 125.2(3)
C22 C23 C19 108.7(4)
C22 C23 Fe3 71.6(2)
C19 C23 Fe3 70.7(2)
C22 C23 H23 125.8(5)
C19 C23 H23 125.5(5)
Fe3 C23 H23 123.9(3)

loop_
_geom_bond_atom_site_label_1
_geom_bond_atom_site_label_2
_geom_bond_distance
Fe2 C15 2.070(5)
Fe2 C14 2.078(4)
Fe2 C16 2.087(5)
Fe2 C18 2.088(4)
Fe2 B11 2.089(4)
Fe2 C17 2.101(5)
Fe2 C7 2.120(4)
Fe2 B6 2.158(4)
Fe2 P1 2.1774(10)
Fe2 Fe3 2.4761(7)
Fe3 C23 2.082(4)
Fe3 C19 2.090(4)
Fe3 B8 2.092(4)
Fe3 C20 2.099(4)
Fe3 C21 2.102(4)
Fe3 C22 2.105(4)
Fe3 C7 2.129(3)
Fe3 B4 2.145(4)
Fe3 P1 2.1802(10)
P1 C13 1.809(4)
P1 B5 2.016(4)
P1 B4 2.019(4)
P1 B6 2.028(4)
C7 B12 1.693(5)
C7 B8 1.694(5)
C7 B11 1.694(5)
C7 H7 0.89(3)
B4 B9 1.770(6)
B4 B8 1.798(6)
B4 B5 1.858(6)
B4 H4 1.14(3)
B5 B9 1.754(6)
B5 B10 1.760(6)
B5 B6 1.869(6)
B5 H5 1.13(3)
B6 B10 1.768(6)
B6 B11 1.797(6)
B6 H6 1.12(3)
B8 B12 1.756(6)
B8 B9 1.793(6)
B8 H8 1.12(4)
B9 B12 1.761(6)
B9 B10 1.778(6)
B9 H9 1.05(4)
B10 B12 1.768(6)
B10 B11 1.790(6)
B10 H10 1.08(4)
B11 B12 1.761(6)
B11 H11 1.11(3)
B12 H12 1.06(3)
C13 H13B 0.89(5)
C13 H13C 0.88(5)
C13 H13A 0.94(5)
C14 C15 1.359(9)
C14 C18 1.362(7)
C14 H14 0.936(5)
C15 C16 1.381(10)
C15 H15 0.933(6)
C16 C17 1.390(10)
C16 H16 0.936(6)
C17 C18 1.367(8)
C17 H17 0.932(6)
C18 H18 0.933(5)
C19 C23 1.397(6)
C19 C20 1.404(6)
C19 H19 0.931(4)
C20 C21 1.394(6)
C20 H20 0.929(4)
C21 C22 1.395(6)
C21 H21 0.929(4)
C22 C23 1.388(6)
C22 H22 0.932(4)
C23 H23 0.928(4)
